data_7130452
loop_
_publ_author_name
'Ghosh, Pritam'
'Ruan, Guilin'
'Fridman, Natalia'
'Maayan, Galia'

_publ_section_title
;
 Amide Bond Hydrolysis of Peptoids
;
_journal_name_full 'Chemical Communications'
_journal_paper_doi 10.1039/D2CC02717H
_journal_year 2022
_chemical_absolute_configuration unk
_chemical_formula_moiety 'C14 H16 Cl Cu N4 O6, Cl O4, C2 H3 N'
_chemical_formula_sum 'C16 H19 Cl2 Cu N5 O10'
_chemical_formula_weight 575.80
_chemical_name_common 'Galia86b (Pritam)'
_space_group_crystal_system orthorhombic
_space_group_IT_number 33
_space_group_name_Hall 'P 2c -2n'
_space_group_name_H-M_alt 'P n a 21'
_atom_sites_solution_hydrogens geom
_audit_creation_method SHELXL-2018/3
_audit_update_record
;
2022-04-29 deposited with the CCDC.	2022-08-02 downloaded from the CCDC.
;
_cell_angle_alpha 90
_cell_angle_beta 90
_cell_angle_gamma 90
_cell_formula_units_Z 4
_cell_length_a 7.8431(11)
_cell_length_b 25.178(3)
_cell_length_c 11.0713(16)
_cell_measurement_reflns_used 3861
_cell_measurement_temperature 200(2)
_cell_measurement_theta_max 25.056
_cell_measurement_theta_min 1.618
_cell_volume 2186.3(5)
_computing_cell_refinement 'APEX2 v2010.7-0 (Bruker AXS)'
_computing_data_collection 'Bruker Instrument Service v2010.7.0.0'
_computing_data_reduction 'SAINT V7.68A (Bruker AXS, 2009)'
_computing_molecular_graphics 'Olex2 (Dolomanov et al., 2009)'
_computing_publication_material 'Olex2 (Dolomanov et al., 2009)'
_computing_structure_refinement 'SHELXL-2018/3 (Sheldrick, 2018)'
_computing_structure_solution 'SHELXT 2014/4 (Sheldrick, 2014)'
_diffrn_ambient_temperature 200(2)
_diffrn_detector_area_resol_mean 95
_diffrn_measured_fraction_theta_full 0.998
_diffrn_measured_fraction_theta_max 0.998
_diffrn_measurement_device_type 'APEX2 (Bruker AXS)'
_diffrn_measurement_method '\f and \w scans'
_diffrn_radiation_type MoK\a
_diffrn_radiation_wavelength 0.71073
_diffrn_reflns_av_R_equivalents 0.1105
_diffrn_reflns_av_unetI/netI 0.2184
_diffrn_reflns_Laue_measured_fraction_full 0.998
_diffrn_reflns_Laue_measured_fraction_max 0.998
_diffrn_reflns_limit_h_max 8
_diffrn_reflns_limit_h_min -9
_diffrn_reflns_limit_k_max 28
_diffrn_reflns_limit_k_min -30
_diffrn_reflns_limit_l_max 13
_diffrn_reflns_limit_l_min -13
_diffrn_reflns_number 12459
_diffrn_reflns_point_group_measured_fraction_full 0.997
_diffrn_reflns_point_group_measured_fraction_max 0.997
_diffrn_reflns_theta_full 25.056
_diffrn_reflns_theta_max 25.056
_diffrn_reflns_theta_min 1.618
_exptl_absorpt_coefficient_mu 1.309
_exptl_absorpt_correction_T_max 0.942
_exptl_absorpt_correction_T_min 0.839
_exptl_absorpt_correction_type multi-scan
_exptl_absorpt_process_details 'SADABS V2008/1 (Bruker AXS)'
_exptl_crystal_colour blue
_exptl_crystal_density_diffrn 1.749
_exptl_crystal_description plate
_exptl_crystal_F_000 1172
_exptl_crystal_size_max 0.120
_exptl_crystal_size_mid 0.090
_exptl_crystal_size_min 0.030
_refine_diff_density_max 0.681
_refine_diff_density_min -0.572
_refine_diff_density_rms 0.092
_refine_ls_abs_structure_details
;
 Flack x determined using 525 quotients [(I+)-(I-)]/[(I+)+(I-)]
 (Parsons, Flack and Wagner, Acta Cryst. B69 (2013) 249-259).
;
_refine_ls_abs_structure_Flack 0.0
_refine_ls_extinction_method none
_refine_ls_goodness_of_fit_ref 0.887
_refine_ls_hydrogen_treatment constr
_refine_ls_matrix_type full
_refine_ls_number_parameters 308
_refine_ls_number_reflns 3861
_refine_ls_number_restraints 260
_refine_ls_restrained_S_all 0.896
_refine_ls_R_factor_all 0.1707
_refine_ls_R_factor_gt 0.0577
_refine_ls_shift/su_max 0.001
_refine_ls_shift/su_mean 0.000
_refine_ls_structure_factor_coef Fsqd
_refine_ls_weighting_details 'w=1/[\s^2^(Fo^2^)+(0.0135P)^2^] where P=(Fo^2^+2Fc^2^)/3'
_refine_ls_weighting_scheme calc
_refine_ls_wR_factor_gt 0.0725
_refine_ls_wR_factor_ref 0.0944
_reflns_Friedel_coverage 0.890
_reflns_Friedel_fraction_full 0.996
_reflns_Friedel_fraction_max 0.996
_reflns_number_gt 1831
_reflns_number_total 3861
_reflns_threshold_expression 'I > 2\s(I)'
_cod_data_source_file d2cc02717h2.cif
_cod_data_source_block Galia86b
_cod_database_code 7130452
_shelx_shelxl_version_number 2018/3
_shelx_space_group_comment
;
The symmetry employed for this shelxl refinement is uniquely defined
by the following loop, which should always be used as a source of
symmetry information in preference to the above space-group names.
They are only intended as comments.
;
_shelx_estimated_absorpt_t_min 0.859
_shelx_estimated_absorpt_t_max 0.962

loop_
_space_group_symop_operation_xyz
'x, y, z'
'-x, -y, z+1/2'
'x+1/2, -y+1/2, z'
'-x+1/2, y+1/2, z+1/2'

loop_
_atom_site_label
_atom_site_type_symbol
_atom_site_fract_x
_atom_site_fract_y
_atom_site_fract_z
_atom_site_U_iso_or_equiv
_atom_site_adp_type
_atom_site_occupancy
_atom_site_site_symmetry_order
_atom_site_calc_flag
_atom_site_refinement_flags_posn
_atom_site_refinement_flags_adp
_atom_site_refinement_flags_occupancy
_atom_site_disorder_assembly
_atom_site_disorder_group
Cu1 Cu 0.5030(2) 0.38221(5) 0.3707(2) 0.0276(3) Uani 1 1 d . . . . .
Cl1 Cl 0.3032(5) 0.40419(15) 0.0930(3) 0.0360(9) Uani 1 1 d . . . . .
O1 O 0.6975(11) 0.3964(3) 0.2630(7) 0.032(2) Uani 1 1 d . . . . .
O2 O 0.2644(9) 0.4402(3) 0.5854(7) 0.027(2) Uani 1 1 d . . . . .
O3 O 0.2820(12) 0.3918(3) 0.2191(8) 0.045(2) Uani 1 1 d . . . . .
O4 O 0.3803(15) 0.3624(4) 0.0354(10) 0.094(4) Uani 1 1 d . . . . .
O5 O 0.4081(14) 0.4498(5) 0.0857(10) 0.093(4) Uani 1 1 d . . . . .
O6 O 0.1439(13) 0.4148(5) 0.0430(9) 0.082(4) Uani 1 1 d . . . . .
N1 N 0.5187(14) 0.3053(3) 0.3486(10) 0.030(2) Uani 1 1 d . . . . .
N2 N 0.3672(12) 0.3591(4) 0.5173(9) 0.024(2) Uani 1 1 d . . . . .
N3 N 0.5117(14) 0.4597(3) 0.4051(8) 0.025(2) Uani 1 1 d . . . . .
H3 H 0.557449 0.462984 0.489088 0.030 Uiso 1 1 calc R U . . .
N4 N 0.8880(12) 0.4596(4) 0.2095(10) 0.040(3) Uani 1 1 d . . . . .
H4A H 0.948260 0.436098 0.169000 0.048 Uiso 1 1 calc R U . . .
H4B H 0.921168 0.492931 0.212364 0.048 Uiso 1 1 calc R U . . .
C1 C 0.5805(17) 0.2818(5) 0.2502(12) 0.039(4) Uani 1 1 d . . . . .
H1 H 0.619386 0.303788 0.186098 0.047 Uiso 1 1 calc R U . . .
C2 C 0.5916(17) 0.2266(5) 0.2354(13) 0.040(4) Uani 1 1 d . . . . .
H2 H 0.638283 0.210667 0.164933 0.048 Uiso 1 1 calc R U . . .
C3 C 0.5292(16) 0.1969(4) 0.3315(10) 0.034(3) Uani 1 1 d . . . . .
H3A H 0.530479 0.159293 0.325735 0.041 Uiso 1 1 calc R U . . .
C4 C 0.4645(16) 0.2204(4) 0.4363(12) 0.034(3) Uani 1 1 d . . . . .
H4 H 0.424540 0.199709 0.502226 0.041 Uiso 1 1 calc R U . . .
C5 C 0.4617(15) 0.2764(5) 0.4390(11) 0.025(3) Uani 1 1 d . . . . .
C6 C 0.3963(16) 0.3065(5) 0.5412(13) 0.029(3) Uani 1 1 d . . . . .
C7 C 0.3629(15) 0.2860(5) 0.6527(13) 0.038(3) Uani 1 1 d . . . . .
H7 H 0.384474 0.249438 0.667577 0.046 Uiso 1 1 calc R U . . .
C8 C 0.2988(15) 0.3170(5) 0.7442(12) 0.035(3) Uani 1 1 d . . . . .
H8 H 0.279469 0.303104 0.822767 0.042 Uiso 1 1 calc R U . . .
C9 C 0.2638(15) 0.3692(5) 0.7167(12) 0.029(3) Uani 1 1 d . . . . .
H9 H 0.213786 0.391958 0.775308 0.035 Uiso 1 1 calc R U . . .
C10 C 0.3024(15) 0.3883(5) 0.6023(12) 0.026(3) Uani 1 1 d . . . . .
C11 C 0.2096(17) 0.4562(5) 0.4659(12) 0.030(3) Uani 1 1 d . . . . .
H11A H 0.104244 0.477711 0.472235 0.036 Uiso 1 1 calc R U . . .
H11B H 0.183832 0.424365 0.416793 0.036 Uiso 1 1 calc R U . . .
C12 C 0.3470(16) 0.4883(5) 0.4052(13) 0.029(3) Uani 1 1 d . . . . .
H12A H 0.312751 0.496000 0.320868 0.035 Uiso 1 1 calc R U . . .
H12B H 0.360535 0.522621 0.447841 0.035 Uiso 1 1 calc R U . . .
C13 C 0.6414(17) 0.4853(5) 0.3249(12) 0.027(3) Uani 1 1 d . . . . .
H13A H 0.582452 0.506744 0.262718 0.032 Uiso 1 1 calc R U . . .
H13B H 0.713557 0.509419 0.373456 0.032 Uiso 1 1 calc R U . . .
C14 C 0.7510(15) 0.4451(6) 0.2648(13) 0.030(3) Uani 1 1 d . . . . .
Cl2 Cl 0.8043(5) 0.40859(15) 0.6432(3) 0.0391(10) Uani 1 1 d . . . . .
O7 O 0.8468(15) 0.4160(4) 0.5184(9) 0.090(4) Uani 1 1 d . . . . .
O8 O 0.9163(12) 0.4384(4) 0.7162(10) 0.057(3) Uani 1 1 d . . . . .
O9 O 0.6352(12) 0.4260(4) 0.6682(11) 0.060(3) Uani 1 1 d . . . . .
O10 O 0.8157(16) 0.3537(4) 0.6734(10) 0.091(4) Uani 1 1 d . . . . .
N5 N 1.000(3) 0.2683(8) 0.944(2) 0.171(10) Uani 1 1 d . . . . .
C15 C 0.885(3) 0.3036(8) 0.9488(18) 0.118(10) Uani 1 1 d D . . . .
C16 C 0.766(3) 0.3501(9) 0.958(2) 0.170(12) Uani 1 1 d D . . . .
H16A H 0.796782 0.376682 0.897094 0.255 Uiso 1 1 calc R U . . .
H16B H 0.775466 0.365904 1.038747 0.255 Uiso 1 1 calc R U . . .
H16C H 0.648959 0.338151 0.944520 0.255 Uiso 1 1 calc R U . . .

loop_
_atom_site_aniso_label
_atom_site_aniso_U_11
_atom_site_aniso_U_22
_atom_site_aniso_U_33
_atom_site_aniso_U_23
_atom_site_aniso_U_13
_atom_site_aniso_U_12
Cu1 0.0318(7) 0.0190(6) 0.0319(7) 0.0002(11) 0.0066(11) 0.0003(9)
Cl1 0.036(2) 0.042(2) 0.030(2) -0.001(2) 0.003(2) 0.002(2)
O1 0.036(4) 0.030(4) 0.030(5) 0.004(4) 0.008(4) 0.002(3)
O2 0.025(5) 0.026(3) 0.030(4) 0.000(3) 0.001(4) 0.001(3)
O3 0.046(5) 0.048(6) 0.040(4) 0.004(4) -0.008(3) -0.013(4)
O4 0.100(8) 0.109(6) 0.072(7) -0.025(7) -0.001(7) 0.050(6)
O5 0.117(7) 0.102(6) 0.058(8) 0.036(6) -0.025(7) -0.052(7)
O6 0.042(5) 0.151(11) 0.053(7) -0.003(7) -0.015(5) 0.027(5)
N1 0.030(6) 0.024(3) 0.036(5) -0.003(3) 0.007(4) -0.002(4)
N2 0.018(5) 0.022(3) 0.033(4) 0.003(3) 0.004(4) -0.001(4)
N3 0.025(4) 0.020(3) 0.029(6) 0.004(3) -0.001(4) 0.000(3)
N4 0.032(5) 0.030(6) 0.057(8) 0.002(5) 0.011(5) 0.001(4)
C1 0.054(10) 0.029(5) 0.035(6) 0.001(4) 0.010(6) 0.012(5)
C2 0.051(9) 0.030(5) 0.040(7) -0.005(4) 0.001(6) 0.009(5)
C3 0.032(9) 0.027(5) 0.043(7) -0.002(4) -0.007(6) 0.005(6)
C4 0.035(10) 0.023(3) 0.044(6) 0.000(4) -0.001(6) -0.001(5)
C5 0.013(8) 0.024(3) 0.037(4) 0.000(3) 0.000(4) -0.002(4)
C6 0.030(8) 0.023(3) 0.036(4) 0.005(3) 0.006(5) 0.001(4)
C7 0.046(9) 0.031(5) 0.039(5) 0.009(4) 0.009(5) -0.002(6)
C8 0.028(8) 0.041(5) 0.035(5) 0.010(4) 0.006(6) 0.003(5)
C9 0.017(7) 0.038(5) 0.031(4) 0.004(4) 0.001(5) -0.002(5)
C10 0.019(7) 0.027(4) 0.032(4) 0.001(3) 0.003(4) 0.000(4)
C11 0.028(5) 0.033(7) 0.030(5) 0.001(5) 0.002(5) 0.007(5)
C12 0.027(5) 0.031(6) 0.029(7) 0.002(5) -0.003(4) 0.005(4)
C13 0.025(5) 0.024(4) 0.032(7) 0.011(5) -0.001(5) 0.002(4)
C14 0.024(6) 0.030(4) 0.035(8) 0.009(5) -0.002(5) 0.005(4)
Cl2 0.030(2) 0.044(2) 0.044(3) -0.003(2) 0.001(2) 0.001(2)
O7 0.094(9) 0.139(11) 0.037(5) 0.009(5) 0.010(5) 0.034(8)
O8 0.036(5) 0.067(6) 0.070(6) -0.020(6) -0.010(5) -0.004(5)
O9 0.035(5) 0.078(7) 0.068(7) -0.028(6) -0.006(4) -0.002(4)
O10 0.148(10) 0.037(5) 0.087(9) -0.010(5) 0.008(8) 0.010(4)
N5 0.13(2) 0.19(2) 0.20(2) -0.010(17) -0.029(19) -0.061(16)
C15 0.12(2) 0.19(3) 0.041(13) 0.004(17) -0.028(16) -0.062(14)
C16 0.17(3) 0.25(3) 0.096(18) 0.05(2) 0.016(19) -0.006(19)

loop_
_atom_type_symbol
_atom_type_description
_atom_type_scat_dispersion_real
_atom_type_scat_dispersion_imag
_atom_type_scat_source
C C 0.0033 0.0016 'International Tables Vol C Tables 4.2.6.8 and 6.1.1.4'
H H 0.0000 0.0000 'International Tables Vol C Tables 4.2.6.8 and 6.1.1.4'
Cl Cl 0.1484 0.1585 'International Tables Vol C Tables 4.2.6.8 and 6.1.1.4'
Cu Cu 0.3201 1.2651 'International Tables Vol C Tables 4.2.6.8 and 6.1.1.4'
N N 0.0061 0.0033 'International Tables Vol C Tables 4.2.6.8 and 6.1.1.4'
O O 0.0106 0.0060 'International Tables Vol C Tables 4.2.6.8 and 6.1.1.4'

loop_
_geom_angle_atom_site_label_1
_geom_angle_atom_site_label_2
_geom_angle_atom_site_label_3
_geom_angle
_geom_angle_site_symmetry_1
_geom_angle_site_symmetry_3
_geom_angle_publ_flag
N1 Cu1 O1 93.2(4) . . ?
N1 Cu1 N3 173.2(5) . . ?
O1 Cu1 N3 84.9(4) . . ?
N1 Cu1 N2 81.3(4) . . ?
O1 Cu1 N2 160.8(4) . . ?
N3 Cu1 N2 98.5(4) . . ?
N1 Cu1 O3 93.3(4) . . ?
O1 Cu1 O3 96.7(3) . . ?
N3 Cu1 O3 93.4(4) . . ?
N2 Cu1 O3 102.0(3) . . ?
O4 Cl1 O6 111.0(8) . . ?
O4 Cl1 O5 109.9(8) . . ?
O6 Cl1 O5 110.1(8) . . ?
O4 Cl1 O3 109.6(7) . . ?
O6 Cl1 O3 108.9(7) . . ?
O5 Cl1 O3 107.3(6) . . ?
C14 O1 Cu1 114.4(8) . . ?
C10 O2 C11 117.5(9) . . ?
Cl1 O3 Cu1 127.6(6) . . ?
C5 N1 C1 120.1(10) . . ?
C5 N1 Cu1 115.5(8) . . ?
C1 N1 Cu1 124.4(9) . . ?
C10 N2 C6 118.2(11) . . ?
C10 N2 Cu1 128.6(9) . . ?
C6 N2 Cu1 110.3(8) . . ?
C12 N3 C13 112.6(8) . . ?
C12 N3 Cu1 116.6(8) . . ?
C13 N3 Cu1 109.4(7) . . ?
C12 N3 H3 105.8 . . ?
C13 N3 H3 105.8 . . ?
Cu1 N3 H3 105.8 . . ?
C14 N4 H4A 120.0 . . ?
C14 N4 H4B 120.0 . . ?
H4A N4 H4B 120.0 . . ?
N1 C1 C2 123.9(13) . . ?
N1 C1 H1 118.0 . . ?
C2 C1 H1 118.0 . . ?
C3 C2 C1 114.9(13) . . ?
C3 C2 H2 122.5 . . ?
C1 C2 H2 122.5 . . ?
C2 C3 C4 122.5(11) . . ?
C2 C3 H3A 118.8 . . ?
C4 C3 H3A 118.8 . . ?
C3 C4 C5 116.5(12) . . ?
C3 C4 H4 121.8 . . ?
C5 C4 H4 121.8 . . ?
N1 C5 C4 122.1(11) . . ?
N1 C5 C6 115.1(10) . . ?
C4 C5 C6 122.8(12) . . ?
C7 C6 N2 120.6(12) . . ?
C7 C6 C5 125.1(12) . . ?
N2 C6 C5 114.3(12) . . ?
C6 C7 C8 121.5(12) . . ?
C6 C7 H7 119.2 . . ?
C8 C7 H7 119.2 . . ?
C7 C8 C9 116.9(13) . . ?
C7 C8 H8 121.5 . . ?
C9 C8 H8 121.5 . . ?
C8 C9 C10 119.2(13) . . ?
C8 C9 H9 120.4 . . ?
C10 C9 H9 120.4 . . ?
N2 C10 O2 122.2(12) . . ?
N2 C10 C9 123.4(12) . . ?
O2 C10 C9 114.3(12) . . ?
O2 C11 C12 110.2(11) . . ?
O2 C11 H11A 109.6 . . ?
C12 C11 H11A 109.6 . . ?
O2 C11 H11B 109.6 . . ?
C12 C11 H11B 109.6 . . ?
H11A C11 H11B 108.1 . . ?
N3 C12 C11 111.3(10) . . ?
N3 C12 H12A 109.4 . . ?
C11 C12 H12A 109.4 . . ?
N3 C12 H12B 109.4 . . ?
C11 C12 H12B 109.4 . . ?
H12A C12 H12B 108.0 . . ?
C14 C13 N3 111.5(10) . . ?
C14 C13 H13A 109.3 . . ?
N3 C13 H13A 109.3 . . ?
C14 C13 H13B 109.3 . . ?
N3 C13 H13B 109.3 . . ?
H13A C13 H13B 108.0 . . ?
N4 C14 O1 122.0(13) . . ?
N4 C14 C13 120.2(13) . . ?
O1 C14 C13 117.6(11) . . ?
O8 Cl2 O9 107.7(6) . . ?
O8 Cl2 O10 110.1(7) . . ?
O9 Cl2 O10 108.2(7) . . ?
O8 Cl2 O7 109.8(8) . . ?
O9 Cl2 O7 111.4(8) . . ?
O10 Cl2 O7 109.8(7) . . ?
N5 C15 C16 173(2) . . ?
C15 C16 H16A 109.5 . . ?
C15 C16 H16B 109.5 . . ?
H16A C16 H16B 109.5 . . ?
C15 C16 H16C 109.5 . . ?
H16A C16 H16C 109.5 . . ?
H16B C16 H16C 109.5 . . ?

loop_
_geom_bond_atom_site_label_1
_geom_bond_atom_site_label_2
_geom_bond_distance
_geom_bond_site_symmetry_2
_geom_bond_publ_flag
Cu1 N1 1.957(8) . ?
Cu1 O1 1.969(8) . ?
Cu1 N3 1.988(7) . ?
Cu1 N2 2.026(10) . ?
Cu1 O3 2.425(9) . ?
Cl1 O4 1.372(10) . ?
Cl1 O6 1.392(10) . ?
Cl1 O5 1.416(10) . ?
Cl1 O3 1.439(9) . ?
O1 C14 1.295(14) . ?
O2 C10 1.352(12) . ?
O2 C11 1.449(14) . ?
N1 C5 1.315(14) . ?
N1 C1 1.330(15) . ?
N2 C10 1.299(13) . ?
N2 C6 1.370(13) . ?
N3 C12 1.480(14) . ?
N3 C13 1.496(15) . ?
N3 H3 1.0000 . ?
N4 C14 1.289(14) . ?
N4 H4A 0.8800 . ?
N4 H4B 0.8800 . ?
C1 C2 1.403(15) . ?
C1 H1 0.9500 . ?
C2 C3 1.389(15) . ?
C2 H2 0.9500 . ?
C3 C4 1.397(14) . ?
C3 H3A 0.9500 . ?
C4 C5 1.410(15) . ?
C4 H4 0.9500 . ?
C5 C6 1.456(16) . ?
C6 C7 1.363(17) . ?
C7 C8 1.374(16) . ?
C7 H7 0.9500 . ?
C8 C9 1.377(15) . ?
C8 H8 0.9500 . ?
C9 C10 1.387(15) . ?
C9 H9 0.9500 . ?
C11 C12 1.506(16) . ?
C11 H11A 0.9900 . ?
C11 H11B 0.9900 . ?
C12 H12A 0.9900 . ?
C12 H12B 0.9900 . ?
C13 C14 1.485(17) . ?
C13 H13A 0.9900 . ?
C13 H13B 0.9900 . ?
Cl2 O8 1.411(9) . ?
Cl2 O9 1.424(9) . ?
Cl2 O10 1.425(9) . ?
Cl2 O7 1.433(10) . ?
N5 C15 1.27(3) . ?
C15 C16 1.4999(15) . ?
C16 H16A 0.9800 . ?
C16 H16B 0.9800 . ?
C16 H16C 0.9800 . ?
